data_7030887
loop_
_publ_author_name
'Dash, Subhashree P.'
'Panda, Alok K.'
'Pasayat, Sagarika'
'Dinda, Rupam'
'Biswas, Ashis'
'Tiekink, Edward R. T.'
'Patil, Yogesh P.'
'Nethaji, M.'
'Kaminsky, Werner'
'Mukhopadhyay, Subhadip'
'Bhutia, Sujit K.'

_publ_section_title
;
 Syntheses and structural investigation of some alkali metal ion-mediated
 LV(V)O2(-) (L(2-) = tridentate ONO ligands) species: DNA binding,
 photo-induced DNA cleavage and cytotoxic activities.
;
_journal_issue 26
_journal_name_full 'Dalton transactions (Cambridge, England : 2003)'
_journal_page_first 10139
_journal_page_last 10156
_journal_paper_doi 10.1039/c4dt00883a
_journal_volume 43
_journal_year 2014
_chemical_formula_moiety '2(C14 H10 N2 O5 V), H14 Li2 O7, 2(H2 O)'
_chemical_formula_sum 'C28 H38 Li2 N4 O19 V2'
_chemical_formula_weight 850.38
_chemical_name_systematic ?
_space_group_IT_number 2
_symmetry_cell_setting triclinic
_symmetry_space_group_name_Hall '-P 1'
_symmetry_space_group_name_H-M 'P -1'
_atom_sites_solution_hydrogens geom
_atom_sites_solution_primary direct
_atom_sites_solution_secondary difmap
_audit_creation_method SHELXL-97
_cell_angle_alpha 67.969(2)
_cell_angle_beta 80.954(2)
_cell_angle_gamma 89.346(2)
_cell_formula_units_Z 2
_cell_length_a 6.8227(2)
_cell_length_b 15.4441(6)
_cell_length_c 18.3454(7)
_cell_measurement_reflns_used 321
_cell_measurement_temperature 100(2)
_cell_measurement_theta_max 20
_cell_measurement_theta_min 3
_cell_volume 1767.24(11)
_computing_cell_refinement 'SAINT (Bruker, 2007)'
_computing_data_collection 'APEX2 (Bruker, 2007)'
_computing_data_reduction 'SAINT (Bruker, 2007)'
_computing_molecular_graphics 'ORTEP-3 for Windows (Farrugia, 2012)'
_computing_publication_material 'SHELXL97 (Sheldrick, 1997)'
_computing_structure_refinement 'SHELXL97 (Sheldrick, 2008)'
_computing_structure_solution 'SHELXS97 (Sheldrick, 1997)'
_diffrn_ambient_temperature 100(2)
_diffrn_measured_fraction_theta_full 0.998
_diffrn_measured_fraction_theta_max 0.984
_diffrn_measurement_device_type 'Bruker APEXII CCD area-detector'
_diffrn_measurement_method '\f and \w scans'
_diffrn_radiation_monochromator graphite
_diffrn_radiation_source 'fine-focus sealed tube'
_diffrn_radiation_type MoK\a
_diffrn_radiation_wavelength 0.71069
_diffrn_reflns_av_R_equivalents 0.0261
_diffrn_reflns_av_sigmaI/netI 0.0339
_diffrn_reflns_limit_h_max 9
_diffrn_reflns_limit_h_min -8
_diffrn_reflns_limit_k_max 20
_diffrn_reflns_limit_k_min -20
_diffrn_reflns_limit_l_max 24
_diffrn_reflns_limit_l_min -24
_diffrn_reflns_number 24488
_diffrn_reflns_theta_full 25.00
_diffrn_reflns_theta_max 28.47
_diffrn_reflns_theta_min 2.19
_exptl_absorpt_coefficient_mu 0.616
_exptl_absorpt_correction_T_max 0.9132
_exptl_absorpt_correction_T_min 0.7087
_exptl_absorpt_correction_type multi-scan
_exptl_absorpt_process_details 'SADABS (Bruker, 2007)'
_exptl_crystal_colour orange
_exptl_crystal_density_diffrn 1.598
_exptl_crystal_density_method 'not measured'
_exptl_crystal_description prism
_exptl_crystal_F_000 876
_exptl_crystal_size_max 0.60
_exptl_crystal_size_mid 0.15
_exptl_crystal_size_min 0.15
_refine_diff_density_max 0.537
_refine_diff_density_min -0.498
_refine_diff_density_rms 0.070
_refine_ls_extinction_method none
_refine_ls_goodness_of_fit_ref 1.027
_refine_ls_hydrogen_treatment mixed
_refine_ls_matrix_type full
_refine_ls_number_parameters 498
_refine_ls_number_reflns 8797
_refine_ls_number_restraints 0
_refine_ls_restrained_S_all 1.027
_refine_ls_R_factor_all 0.0458
_refine_ls_R_factor_gt 0.0362
_refine_ls_shift/su_max 0.001
_refine_ls_shift/su_mean 0.000
_refine_ls_structure_factor_coef Fsqd
_refine_ls_weighting_details 'calc w=1/[\s^2^(Fo^2^)+(0.0541P)^2^+0.9492P] where P=(Fo^2^+2Fc^2^)/3'
_refine_ls_weighting_scheme calc
_refine_ls_wR_factor_gt 0.0956
_refine_ls_wR_factor_ref 0.1022
_reflns_number_gt 7372
_reflns_number_total 8797
_reflns_threshold_expression I>2\s(I)
_cod_data_source_file c4dt00883a2.cif
_cod_data_source_block 3
_cod_depositor_comments 'Adding full bibliography for 7030887--7030890.cif.'
_cod_database_code 7030887

loop_
_symmetry_equiv_pos_as_xyz
'x, y, z'
'-x, -y, -z'

loop_
_atom_site_label
_atom_site_type_symbol
_atom_site_fract_x
_atom_site_fract_y
_atom_site_fract_z
_atom_site_U_iso_or_equiv
_atom_site_adp_type
_atom_site_occupancy
_atom_site_symmetry_multiplicity
_atom_site_calc_flag
_atom_site_refinement_flags
V1 V 0.92923(4) 0.20359(2) 0.816343(17) 0.01206(8) Uani 1 1 d .
O1 O 0.6644(2) 0.19538(10) 0.55069(7) 0.0225(3) Uani 1 1 d .
H1O H 0.7569 0.2110 0.5693 0.034 Uiso 1 1 calc R
O2 O 0.70275(18) 0.14577(9) 0.78994(7) 0.0150(2) Uani 1 1 d .
O3 O 1.17003(19) 0.27650(10) 0.79727(7) 0.0206(3) Uani 1 1 d .
O4 O 0.99026(19) 0.10443(9) 0.87948(8) 0.0187(3) Uani 1 1 d .
O5 O 0.79021(19) 0.25558(9) 0.86607(8) 0.0197(3) Uani 1 1 d .
N1 N 0.8427(2) 0.21143(10) 0.65858(9) 0.0137(3) Uani 1 1 d .
N2 N 0.9851(2) 0.24321(10) 0.69128(8) 0.0122(3) Uani 1 1 d .
C1 C 0.5225(3) 0.14326(12) 0.61124(10) 0.0150(3) Uani 1 1 d .
C2 C 0.3599(3) 0.10884(12) 0.59118(11) 0.0178(4) Uani 1 1 d .
H2 H 0.3522 0.1228 0.5367 0.021 Uiso 1 1 calc R
C3 C 0.2096(3) 0.05454(12) 0.64983(11) 0.0179(4) Uani 1 1 d .
H3 H 0.1000 0.0308 0.6355 0.021 Uiso 1 1 calc R
C4 C 0.2183(3) 0.03442(13) 0.72980(11) 0.0176(4) Uani 1 1 d .
H4 H 0.1150 -0.0030 0.7701 0.021 Uiso 1 1 calc R
C5 C 0.3784(3) 0.06932(12) 0.75022(10) 0.0150(3) Uani 1 1 d .
H5 H 0.3834 0.0557 0.8048 0.018 Uiso 1 1 calc R
C6 C 0.5330(2) 0.12429(11) 0.69185(10) 0.0127(3) Uani 1 1 d .
C7 C 0.7004(2) 0.16211(11) 0.71455(10) 0.0128(3) Uani 1 1 d .
C8 C 1.1351(2) 0.29040(11) 0.63895(10) 0.0134(3) Uani 1 1 d .
H8 H 1.1359 0.2990 0.5848 0.016 Uiso 1 1 calc R
C9 C 1.2995(2) 0.33024(11) 0.65754(10) 0.0132(3) Uani 1 1 d .
C10 C 1.4534(3) 0.37992(12) 0.59471(11) 0.0158(3) Uani 1 1 d .
H10 H 1.4454 0.3858 0.5418 0.019 Uiso 1 1 calc R
C11 C 1.6143(3) 0.41985(12) 0.60908(11) 0.0177(4) Uani 1 1 d .
H11 H 1.7165 0.4537 0.5664 0.021 Uiso 1 1 calc R
C12 C 1.6265(3) 0.41028(12) 0.68715(11) 0.0170(3) Uani 1 1 d .
H12 H 1.7389 0.4370 0.6973 0.020 Uiso 1 1 calc R
C13 C 1.4777(3) 0.36254(12) 0.74959(11) 0.0161(3) Uani 1 1 d .
H13 H 1.4878 0.3573 0.8021 0.019 Uiso 1 1 calc R
C14 C 1.3118(2) 0.32184(12) 0.73593(10) 0.0141(3) Uani 1 1 d .
V2 V 0.72014(4) 0.29884(2) 0.189591(17) 0.01243(8) Uani 1 1 d .
O6 O 0.2273(2) 0.31362(10) 0.45174(8) 0.0231(3) Uani 1 1 d .
H6O H 0.3353 0.2960 0.4343 0.035 Uiso 1 1 calc R
O7 O 0.46819(18) 0.35422(9) 0.21455(7) 0.0164(3) Uani 1 1 d .
O8 O 0.9603(2) 0.23585(10) 0.20961(8) 0.0246(3) Uani 1 1 d .
O9 O 0.63524(19) 0.23709(10) 0.14520(8) 0.0228(3) Uani 1 1 d .
O10 O 0.8204(2) 0.39739(9) 0.12162(8) 0.0232(3) Uani 1 1 d .
N3 N 0.4935(2) 0.28877(10) 0.34650(8) 0.0133(3) Uani 1 1 d .
N4 N 0.6675(2) 0.25763(10) 0.31506(8) 0.0122(3) Uani 1 1 d .
C15 C 0.1324(3) 0.36150(12) 0.39010(10) 0.0152(3) Uani 1 1 d .
C16 C -0.0487(3) 0.39738(12) 0.40806(11) 0.0186(4) Uani 1 1 d .
H16 H -0.1013 0.3870 0.4619 0.022 Uiso 1 1 calc R
C17 C -0.1527(3) 0.44797(12) 0.34817(11) 0.0184(4) Uani 1 1 d .
H17 H -0.2756 0.4726 0.3611 0.022 Uiso 1 1 calc R
C18 C -0.0783(3) 0.46305(12) 0.26882(11) 0.0175(4) Uani 1 1 d .
H18 H -0.1497 0.4979 0.2276 0.021 Uiso 1 1 calc R
C19 C 0.1005(3) 0.42662(12) 0.25084(11) 0.0153(3) Uani 1 1 d .
H19 H 0.1506 0.4363 0.1969 0.018 Uiso 1 1 calc R
C20 C 0.2094(2) 0.37568(11) 0.31043(10) 0.0133(3) Uani 1 1 d .
C21 C 0.3993(2) 0.33795(11) 0.28941(10) 0.0124(3) Uani 1 1 d .
C22 C 0.7720(2) 0.20884(12) 0.36822(10) 0.0138(3) Uani 1 1 d .
H22 H 0.7239 0.1989 0.4224 0.017 Uiso 1 1 calc R
C23 C 0.9550(2) 0.16898(11) 0.35070(10) 0.0126(3) Uani 1 1 d .
C24 C 1.0504(3) 0.11477(12) 0.41466(11) 0.0158(3) Uani 1 1 d .
H24 H 0.9929 0.1061 0.4677 0.019 Uiso 1 1 calc R
C25 C 1.2263(3) 0.07433(12) 0.40088(11) 0.0173(3) Uani 1 1 d .
H25 H 1.2894 0.0374 0.4441 0.021 Uiso 1 1 calc R
C26 C 1.3107(3) 0.08839(12) 0.32248(11) 0.0169(3) Uani 1 1 d .
H26 H 1.4326 0.0612 0.3126 0.020 Uiso 1 1 calc R
C27 C 1.2198(3) 0.14108(13) 0.25928(11) 0.0177(4) Uani 1 1 d .
H27 H 1.2788 0.1492 0.2065 0.021 Uiso 1 1 calc R
C28 C 1.0413(3) 0.18271(12) 0.27214(10) 0.0154(3) Uani 1 1 d .
Li1 Li 0.3463(5) 0.3447(2) -0.0190(2) 0.0247(7) Uani 1 1 d .
Li2 Li 0.4925(5) 0.1179(2) 0.0146(2) 0.0254(7) Uani 1 1 d .
O1W O 0.5470(2) 0.24907(9) 0.00272(8) 0.0209(3) Uani 1 1 d .
H1W1 H 0.5913 0.2456 0.0416 0.031 Uiso 1 1 d R
H1W2 H 0.6403 0.2616 -0.0324 0.031 Uiso 1 1 d R
O2W O 0.1200(2) 0.31329(10) -0.05800(9) 0.0256(3) Uani 1 1 d .
H2W1 H 0.1266 0.3063 -0.0993 0.038 Uiso 1 1 d R
H2W2 H 0.0682 0.2660 -0.0245 0.038 Uiso 1 1 d R
O3W O 0.4947(2) 0.45160(10) -0.09347(9) 0.0291(3) Uani 1 1 d .
H3W1 H 0.4633 0.5023 -0.1201 0.044 Uiso 1 1 d R
H3W2 H 0.5973 0.4603 -0.0808 0.044 Uiso 1 1 d R
O4W O 0.2456(2) 0.35159(14) 0.08121(11) 0.0466(5) Uani 1 1 d .
H4W1 H 0.1492 0.3224 0.1105 0.070 Uiso 1 1 d R
H4W2 H 0.3217 0.3530 0.1097 0.070 Uiso 1 1 d R
O5W O 0.3090(2) 0.05313(10) 0.10680(8) 0.0262(3) Uani 1 1 d .
H5W1 H 0.1978 0.0699 0.1027 0.039 Uiso 1 1 d R
H5W2 H 0.2940 -0.0005 0.1372 0.039 Uiso 1 1 d R
O6W O 0.3927(2) 0.13234(10) -0.08153(9) 0.0267(3) Uani 1 1 d .
H6W1 H 0.4757 0.1433 -0.1206 0.040 Uiso 1 1 d R
H6W2 H 0.2943 0.1538 -0.0985 0.040 Uiso 1 1 d R
O7W O 0.7436(2) 0.05722(10) 0.02347(9) 0.0289(3) Uani 1 1 d .
H7W1 H 0.8235 0.0721 -0.0168 0.043 Uiso 1 1 d R
H7W2 H 0.7251 0.0018 0.0373 0.043 Uiso 1 1 d R
O8W O 0.9785(2) 0.15478(10) 0.07933(9) 0.0322(4) Uani 1 1 d .
H8W1 H 0.9159 0.1701 0.1127 0.048 Uiso 1 1 d R
H8W2 H 0.9023 0.1232 0.0694 0.048 Uiso 1 1 d R
O9W O 0.8567(2) 0.44636(10) -0.04146(9) 0.0285(3) Uani 1 1 d .
H9W1 H 0.8432 0.4318 0.0059 0.043 Uiso 1 1 d R
H9W2 H 0.9267 0.4085 -0.0506 0.043 Uiso 1 1 d R

loop_
_atom_site_aniso_label
_atom_site_aniso_U_11
_atom_site_aniso_U_22
_atom_site_aniso_U_33
_atom_site_aniso_U_23
_atom_site_aniso_U_13
_atom_site_aniso_U_12
V1 0.01370(14) 0.01431(14) 0.00843(14) -0.00451(11) -0.00207(10) 0.00127(10)
O1 0.0283(7) 0.0280(7) 0.0092(6) -0.0057(5) -0.0001(5) -0.0118(6)
O2 0.0177(6) 0.0186(6) 0.0083(6) -0.0045(5) -0.0021(4) -0.0027(5)
O3 0.0205(6) 0.0292(7) 0.0113(6) -0.0070(5) -0.0017(5) -0.0087(5)
O4 0.0185(6) 0.0191(6) 0.0167(6) -0.0037(5) -0.0052(5) 0.0023(5)
O5 0.0175(6) 0.0265(7) 0.0219(7) -0.0160(6) -0.0057(5) 0.0047(5)
N1 0.0157(7) 0.0155(7) 0.0112(7) -0.0062(6) -0.0029(5) -0.0005(5)
N2 0.0149(7) 0.0133(7) 0.0107(7) -0.0064(6) -0.0039(5) 0.0012(5)
C1 0.0202(8) 0.0126(8) 0.0120(8) -0.0045(6) -0.0026(6) 0.0003(6)
C2 0.0256(9) 0.0173(8) 0.0138(8) -0.0078(7) -0.0075(7) 0.0014(7)
C3 0.0186(8) 0.0159(8) 0.0232(9) -0.0106(7) -0.0072(7) 0.0014(7)
C4 0.0168(8) 0.0174(8) 0.0189(9) -0.0082(7) -0.0007(7) -0.0010(7)
C5 0.0181(8) 0.0154(8) 0.0129(8) -0.0071(7) -0.0019(6) 0.0010(6)
C6 0.0160(8) 0.0117(7) 0.0121(8) -0.0062(6) -0.0031(6) 0.0021(6)
C7 0.0163(8) 0.0117(7) 0.0113(8) -0.0052(6) -0.0032(6) 0.0034(6)
C8 0.0175(8) 0.0123(7) 0.0107(8) -0.0050(6) -0.0018(6) 0.0016(6)
C9 0.0146(8) 0.0113(7) 0.0149(8) -0.0058(6) -0.0033(6) 0.0018(6)
C10 0.0177(8) 0.0155(8) 0.0147(8) -0.0067(7) -0.0012(6) 0.0019(6)
C11 0.0169(8) 0.0162(8) 0.0193(9) -0.0073(7) 0.0007(7) -0.0004(6)
C12 0.0159(8) 0.0146(8) 0.0226(9) -0.0086(7) -0.0053(7) 0.0021(6)
C13 0.0187(8) 0.0158(8) 0.0158(8) -0.0068(7) -0.0064(7) 0.0020(6)
C14 0.0149(8) 0.0127(8) 0.0140(8) -0.0041(6) -0.0028(6) 0.0022(6)
V2 0.01428(14) 0.01527(14) 0.00745(14) -0.00441(11) -0.00076(10) 0.00170(11)
O6 0.0276(7) 0.0294(7) 0.0106(6) -0.0065(5) -0.0019(5) 0.0138(6)
O7 0.0185(6) 0.0202(6) 0.0092(6) -0.0051(5) -0.0005(5) 0.0062(5)
O8 0.0221(7) 0.0388(8) 0.0096(6) -0.0059(6) -0.0023(5) 0.0148(6)
O9 0.0187(6) 0.0336(8) 0.0238(7) -0.0206(6) -0.0010(5) 0.0009(6)
O10 0.0260(7) 0.0209(7) 0.0168(7) -0.0027(5) 0.0022(5) -0.0011(5)
N3 0.0138(6) 0.0155(7) 0.0113(7) -0.0066(6) 0.0002(5) 0.0022(5)
N4 0.0136(6) 0.0127(7) 0.0103(6) -0.0050(5) -0.0002(5) 0.0013(5)
C15 0.0203(8) 0.0136(8) 0.0116(8) -0.0050(7) -0.0017(6) 0.0022(6)
C16 0.0229(9) 0.0175(8) 0.0149(8) -0.0080(7) 0.0023(7) 0.0032(7)
C17 0.0171(8) 0.0155(8) 0.0236(9) -0.0096(7) -0.0008(7) 0.0026(7)
C18 0.0182(8) 0.0162(8) 0.0197(9) -0.0075(7) -0.0062(7) 0.0031(7)
C19 0.0179(8) 0.0149(8) 0.0146(8) -0.0072(7) -0.0024(6) 0.0010(6)
C20 0.0152(8) 0.0117(7) 0.0128(8) -0.0050(6) -0.0009(6) 0.0002(6)
C21 0.0164(8) 0.0106(7) 0.0104(8) -0.0050(6) -0.0002(6) -0.0012(6)
C22 0.0167(8) 0.0143(8) 0.0100(8) -0.0048(6) -0.0005(6) -0.0004(6)
C23 0.0147(7) 0.0112(7) 0.0125(8) -0.0052(6) -0.0024(6) -0.0006(6)
C24 0.0198(8) 0.0141(8) 0.0137(8) -0.0054(7) -0.0030(6) 0.0003(6)
C25 0.0195(8) 0.0149(8) 0.0183(9) -0.0057(7) -0.0067(7) 0.0023(7)
C26 0.0163(8) 0.0133(8) 0.0232(9) -0.0091(7) -0.0033(7) 0.0008(6)
C27 0.0180(8) 0.0201(9) 0.0161(9) -0.0091(7) -0.0005(7) 0.0023(7)
C28 0.0170(8) 0.0176(8) 0.0119(8) -0.0054(7) -0.0036(6) 0.0027(6)
Li1 0.0242(16) 0.0264(17) 0.0250(18) -0.0134(15) 0.0015(13) -0.0005(13)
Li2 0.0262(17) 0.0234(17) 0.0278(18) -0.0121(15) -0.0013(14) 0.0000(13)
O1W 0.0272(7) 0.0196(6) 0.0162(6) -0.0077(5) -0.0016(5) 0.0005(5)
O2W 0.0295(7) 0.0302(8) 0.0209(7) -0.0152(6) -0.0004(6) -0.0057(6)
O3W 0.0266(7) 0.0170(7) 0.0349(8) 0.0010(6) -0.0072(6) 0.0001(6)
O4W 0.0247(8) 0.0827(14) 0.0510(11) -0.0537(11) 0.0142(7) -0.0211(8)
O5W 0.0294(7) 0.0200(7) 0.0241(7) -0.0035(6) -0.0016(6) -0.0003(6)
O6W 0.0200(7) 0.0274(7) 0.0327(8) -0.0124(6) -0.0019(6) 0.0012(6)
O7W 0.0312(8) 0.0190(7) 0.0272(8) -0.0030(6) 0.0068(6) 0.0031(6)
O8W 0.0414(9) 0.0295(8) 0.0236(8) -0.0113(6) 0.0027(7) 0.0107(7)
O9W 0.0382(8) 0.0300(8) 0.0202(7) -0.0107(6) -0.0111(6) 0.0110(6)

loop_
_atom_type_symbol
_atom_type_description
_atom_type_scat_dispersion_real
_atom_type_scat_dispersion_imag
_atom_type_scat_source
C C 0.0033 0.0016 'International Tables Vol C Tables 4.2.6.8 and 6.1.1.4'
H H 0.0000 0.0000 'International Tables Vol C Tables 4.2.6.8 and 6.1.1.4'
Li Li -0.0003 0.0001 'International Tables Vol C Tables 4.2.6.8 and 6.1.1.4'
N N 0.0061 0.0033 'International Tables Vol C Tables 4.2.6.8 and 6.1.1.4'
O O 0.0106 0.0060 'International Tables Vol C Tables 4.2.6.8 and 6.1.1.4'
V V 0.3005 0.5294 'International Tables Vol C Tables 4.2.6.8 and 6.1.1.4'

loop_
_geom_angle_atom_site_label_1
_geom_angle_atom_site_label_2
_geom_angle_atom_site_label_3
_geom_angle
O5 V1 O4 108.37(7)
O5 V1 O3 97.45(6)
O4 V1 O3 99.26(6)
O5 V1 O2 95.27(6)
O4 V1 O2 94.16(6)
O3 V1 O2 157.54(5)
O5 V1 N2 126.73(6)
O4 V1 N2 124.16(6)
O3 V1 N2 83.30(5)
O2 V1 N2 74.26(5)
C1 O1 H1O 109.5
C7 O2 V1 117.66(10)
C14 O3 V1 137.77(11)
C7 N1 N2 110.31(14)
C8 N2 N1 113.61(14)
C8 N2 V1 130.34(12)
N1 N2 V1 116.01(10)
O1 C1 C2 117.23(15)
O1 C1 C6 122.73(16)
C2 C1 C6 120.04(16)
C3 C2 C1 120.53(16)
C3 C2 H2 119.7
C1 C2 H2 119.7
C2 C3 C4 120.26(17)
C2 C3 H3 119.9
C4 C3 H3 119.9
C5 C4 C3 119.58(17)
C5 C4 H4 120.2
C3 C4 H4 120.2
C4 C5 C6 121.26(16)
C4 C5 H5 119.4
C6 C5 H5 119.4
C5 C6 C1 118.33(15)
C5 C6 C7 120.53(15)
C1 C6 C7 121.13(15)
N1 C7 O2 121.73(15)
N1 C7 C6 118.56(15)
O2 C7 C6 119.71(15)
N2 C8 C9 124.18(16)
N2 C8 H8 117.9
C9 C8 H8 117.9
C14 C9 C10 119.39(16)
C14 C9 C8 122.27(15)
C10 C9 C8 118.33(15)
C11 C10 C9 120.82(16)
C11 C10 H10 119.6
C9 C10 H10 119.6
C10 C11 C12 119.46(17)
C10 C11 H11 120.3
C12 C11 H11 120.3
C13 C12 C11 120.92(17)
C13 C12 H12 119.5
C11 C12 H12 119.5
C12 C13 C14 120.38(17)
C12 C13 H13 119.8
C14 C13 H13 119.8
O3 C14 C13 119.08(16)
O3 C14 C9 121.89(15)
C13 C14 C9 119.03(16)
O9 V2 O10 108.46(7)
O9 V2 O8 97.56(7)
O10 V2 O8 97.62(7)
O9 V2 O7 97.61(6)
O10 V2 O7 93.91(6)
O8 V2 O7 156.95(5)
O9 V2 N4 122.36(6)
O10 V2 N4 128.77(7)
O8 V2 N4 82.71(5)
O7 V2 N4 74.52(5)
C15 O6 H6O 109.5
C21 O7 V2 118.02(11)
C28 O8 V2 138.20(11)
C21 N3 N4 110.05(13)
C22 N4 N3 113.98(14)
C22 N4 V2 130.59(11)
N3 N4 V2 115.42(10)
O6 C15 C16 117.32(15)
O6 C15 C20 122.85(15)
C16 C15 C20 119.83(16)
C17 C16 C15 120.56(17)
C17 C16 H16 119.7
C15 C16 H16 119.7
C16 C17 C18 120.40(16)
C16 C17 H17 119.8
C18 C17 H17 119.8
C19 C18 C17 119.21(17)
C19 C18 H18 120.4
C17 C18 H18 120.4
C18 C19 C20 121.45(16)
C18 C19 H19 119.3
C20 C19 H19 119.3
C19 C20 C15 118.55(15)
C19 C20 C21 120.17(15)
C15 C20 C21 121.28(15)
N3 C21 O7 121.97(15)
N3 C21 C20 118.47(15)
O7 C21 C20 119.56(15)
N4 C22 C23 124.31(15)
N4 C22 H22 117.8
C23 C22 H22 117.8
C28 C23 C24 119.67(15)
C28 C23 C22 121.87(16)
C24 C23 C22 118.46(15)
C25 C24 C23 120.65(16)
C25 C24 H24 119.7
C23 C24 H24 119.7
C24 C25 C26 119.19(17)
C24 C25 H25 120.4
C26 C25 H25 120.4
C27 C26 C25 121.01(16)
C27 C26 H26 119.5
C25 C26 H26 119.5
C26 C27 C28 120.58(17)
C26 C27 H27 119.7
C28 C27 H27 119.7
O8 C28 C27 119.17(16)
O8 C28 C23 121.91(15)
C27 C28 C23 118.90(16)
O3W Li1 O4W 115.18(19)
O3W Li1 O2W 112.54(19)
O4W Li1 O2W 106.38(17)
O3W Li1 O1W 102.67(16)
O4W Li1 O1W 105.51(19)
O2W Li1 O1W 114.58(18)
O3W Li1 Li2 123.10(15)
O4W Li1 Li2 108.22(16)
O2W Li1 Li2 87.11(13)
O1W Li1 Li2 28.55(9)
O3W Li1 H2W2 131.9
O4W Li1 H2W2 95.1
O2W Li1 H2W2 19.4
O1W Li1 H2W2 104.0
Li2 Li1 H2W2 75.4
O3W Li1 H3W2 18.5
O4W Li1 H3W2 106.9
O2W Li1 H3W2 130.8
O1W Li1 H3W2 89.8
Li2 Li1 H3W2 115.0
H2W2 Li1 H3W2 150.0
O5W Li2 O6W 112.49(19)
O5W Li2 O7W 108.69(19)
O6W Li2 O7W 113.85(18)
O5W Li2 O1W 111.76(18)
O6W Li2 O1W 103.16(17)
O7W Li2 O1W 106.69(17)
O5W Li2 Li1 99.01(14)
O6W Li2 Li1 85.81(14)
O7W Li2 Li1 134.83(16)
O1W Li2 Li1 28.34(9)
O5W Li2 H1W1 101.4
O6W Li2 H1W1 122.4
O7W Li2 H1W1 96.1
O1W Li2 H1W1 19.3
Li1 Li2 H1W1 42.6
O5W Li2 H1W2 131.9
O6W Li2 H1W2 95.5
O7W Li2 H1W2 93.0
O1W Li2 H1W2 20.7
Li1 Li2 H1W2 43.1
H1W1 Li2 H1W2 32.2
O5W Li2 H5W1 18.8
O6W Li2 H5W1 98.3
O7W Li2 H5W1 127.2
O1W Li2 H5W1 105.1
Li1 Li2 H5W1 85.9
H1W1 Li2 H5W1 100.6
H1W2 Li2 H5W1 125.6
Li1 O1W Li2 123.11(16)
Li1 O1W H1W1 110.0
Li2 O1W H1W1 105.8
Li1 O1W H1W2 112.7
Li2 O1W H1W2 98.0
H1W1 O1W H1W2 105.6
Li1 O2W H2W1 124.3
Li1 O2W H2W2 106.9
H2W1 O2W H2W2 105.8
Li1 O3W H3W1 132.4
Li1 O3W H3W2 113.1
H3W1 O3W H3W2 105.4
Li1 O4W H4W1 124.4
Li1 O4W H4W2 119.1
H4W1 O4W H4W2 105.2
Li2 O5W H5W1 112.4
Li2 O5W H5W2 133.7
H5W1 O5W H5W2 104.3
Li2 O6W H6W1 115.4
Li2 O6W H6W2 133.0
H6W1 O6W H6W2 104.5
Li2 O7W H7W1 116.1
Li2 O7W H7W2 110.1
H7W1 O7W H7W2 104.6
H8W1 O8W H8W2 105.4
H9W1 O9W H9W2 105.1

loop_
_geom_bond_atom_site_label_1
_geom_bond_atom_site_label_2
_geom_bond_distance
V1 O5 1.6238(13)
V1 O4 1.6330(13)
V1 O3 1.9119(13)
V1 O2 2.0028(12)
V1 N2 2.1121(14)
O1 C1 1.352(2)
O1 H1O 0.8400
O2 C7 1.312(2)
O3 C14 1.332(2)
N1 C7 1.302(2)
N1 N2 1.3994(19)
N2 C8 1.298(2)
C1 C2 1.392(2)
C1 C6 1.409(2)
C2 C3 1.381(3)
C2 H2 0.9500
C3 C4 1.392(3)
C3 H3 0.9500
C4 C5 1.385(2)
C4 H4 0.9500
C5 C6 1.402(2)
C5 H5 0.9500
C6 C7 1.471(2)
C8 C9 1.430(2)
C8 H8 0.9500
C9 C14 1.410(2)
C9 C10 1.412(2)
C10 C11 1.372(3)
C10 H10 0.9500
C11 C12 1.399(3)
C11 H11 0.9500
C12 C13 1.380(2)
C12 H12 0.9500
C13 C14 1.401(2)
C13 H13 0.9500
V2 O9 1.6284(13)
V2 O10 1.6343(13)
V2 O8 1.9109(13)
V2 O7 1.9771(12)
V2 N4 2.1163(14)
O6 C15 1.355(2)
O6 H6O 0.8400
O7 C21 1.308(2)
O8 C28 1.333(2)
N3 C21 1.301(2)
N3 N4 1.3975(19)
N4 C22 1.297(2)
C15 C16 1.391(2)
C15 C20 1.407(2)
C16 C17 1.382(3)
C16 H16 0.9500
C17 C18 1.395(3)
C17 H17 0.9500
C18 C19 1.382(2)
C18 H18 0.9500
C19 C20 1.401(2)
C19 H19 0.9500
C20 C21 1.470(2)
C22 C23 1.430(2)
C22 H22 0.9500
C23 C28 1.405(2)
C23 C24 1.412(2)
C24 C25 1.378(2)
C24 H24 0.9500
C25 C26 1.398(3)
C25 H25 0.9500
C26 C27 1.378(3)
C26 H26 0.9500
C27 C28 1.399(2)
C27 H27 0.9500
Li1 O3W 1.879(4)
Li1 O4W 1.900(4)
Li1 O2W 1.938(4)
Li1 O1W 1.974(4)
Li1 Li2 3.484(5)
Li1 H2W2 2.3009
Li1 H3W2 2.3132
Li2 O5W 1.877(4)
Li2 O6W 1.923(4)
Li2 O7W 1.943(4)
Li2 O1W 1.988(4)
Li2 H1W1 2.3362
Li2 H1W2 2.2429
Li2 H5W1 2.3064
O1W H1W1 0.8006
O1W H1W2 0.7990
O2W H2W1 0.7978
O2W H2W2 0.7982
O3W H3W1 0.7996
O3W H3W2 0.7999
O4W H4W1 0.7993
O4W H4W2 0.7978
O5W H5W1 0.8045
O5W H5W2 0.8037
O6W H6W1 0.8033
O6W H6W2 0.7999
O7W H7W1 0.8034
O7W H7W2 0.8010
O8W H8W1 0.7984
O8W H8W2 0.8029
O9W H9W1 0.8009
O9W H9W2 0.8005

loop_
_geom_torsion_atom_site_label_1
_geom_torsion_atom_site_label_2
_geom_torsion_atom_site_label_3
_geom_torsion_atom_site_label_4
_geom_torsion
O5 V1 O2 C7 125.15(12)
O4 V1 O2 C7 -125.94(12)
O3 V1 O2 C7 0.8(2)
N2 V1 O2 C7 -1.57(11)
O5 V1 O3 C14 -132.05(18)
O4 V1 O3 C14 117.86(18)
O2 V1 O3 C14 -8.1(3)
N2 V1 O3 C14 -5.76(17)
C7 N1 N2 C8 177.80(14)
C7 N1 N2 V1 -0.05(17)
O5 V1 N2 C8 98.68(16)
O4 V1 N2 C8 -92.32(16)
O3 V1 N2 C8 4.36(15)
O2 V1 N2 C8 -176.56(16)
O5 V1 N2 N1 -83.91(13)
O4 V1 N2 N1 85.10(12)
O3 V1 N2 N1 -178.23(12)
O2 V1 N2 N1 0.86(10)
O1 C1 C2 C3 179.58(16)
C6 C1 C2 C3 -1.2(3)
C1 C2 C3 C4 0.7(3)
C2 C3 C4 C5 0.1(3)
C3 C4 C5 C6 -0.3(3)
C4 C5 C6 C1 -0.2(2)
C4 C5 C6 C7 178.97(15)
O1 C1 C6 C5 -179.88(16)
C2 C1 C6 C5 0.9(2)
O1 C1 C6 C7 1.0(3)
C2 C1 C6 C7 -178.20(15)
N2 N1 C7 O2 -1.4(2)
N2 N1 C7 C6 178.46(13)
V1 O2 C7 N1 2.3(2)
V1 O2 C7 C6 -177.58(11)
C5 C6 C7 N1 178.79(15)
C1 C6 C7 N1 -2.1(2)
C5 C6 C7 O2 -1.4(2)
C1 C6 C7 O2 177.76(15)
N1 N2 C8 C9 179.92(15)
V1 N2 C8 C9 -2.6(2)
N2 C8 C9 C14 -0.4(3)
N2 C8 C9 C10 179.92(16)
C14 C9 C10 C11 0.1(2)
C8 C9 C10 C11 179.79(16)
C9 C10 C11 C12 0.7(3)
C10 C11 C12 C13 -1.0(3)
C11 C12 C13 C14 0.6(3)
V1 O3 C14 C13 -175.19(13)
V1 O3 C14 C9 5.0(3)
C12 C13 C14 O3 -179.74(16)
C12 C13 C14 C9 0.1(2)
C10 C9 C14 O3 179.38(15)
C8 C9 C14 O3 -0.3(3)
C10 C9 C14 C13 -0.5(2)
C8 C9 C14 C13 179.83(15)
O9 V2 O7 C21 120.52(13)
O10 V2 O7 C21 -130.25(13)
O8 V2 O7 C21 -10.3(2)
N4 V2 O7 C21 -1.03(12)
O9 V2 O8 C28 -114.5(2)
O10 V2 O8 C28 135.7(2)
O7 V2 O8 C28 16.3(3)
N4 V2 O8 C28 7.36(19)
C21 N3 N4 C22 179.15(14)
C21 N3 N4 V2 0.03(17)
O9 V2 N4 C22 92.32(16)
O10 V2 N4 C22 -95.98(16)
O8 V2 N4 C22 -2.04(16)
O7 V2 N4 C22 -178.41(16)
O9 V2 N4 N3 -88.74(12)
O10 V2 N4 N3 82.95(13)
O8 V2 N4 N3 176.90(12)
O7 V2 N4 N3 0.52(10)
O6 C15 C16 C17 179.18(16)
C20 C15 C16 C17 -0.9(3)
C15 C16 C17 C18 0.6(3)
C16 C17 C18 C19 0.1(3)
C17 C18 C19 C20 -0.6(3)
C18 C19 C20 C15 0.3(3)
C18 C19 C20 C21 -179.90(16)
O6 C15 C20 C19 -179.65(16)
C16 C15 C20 C19 0.4(3)
O6 C15 C20 C21 0.6(3)
C16 C15 C20 C21 -179.37(16)
N4 N3 C21 O7 -1.0(2)
N4 N3 C21 C20 178.79(14)
V2 O7 C21 N3 1.5(2)
V2 O7 C21 C20 -178.22(11)
C19 C20 C21 N3 -178.08(15)
C15 C20 C21 N3 1.7(2)
C19 C20 C21 O7 1.7(2)
C15 C20 C21 O7 -178.57(15)
N3 N4 C22 C23 179.59(15)
V2 N4 C22 C23 -1.5(3)
N4 C22 C23 C28 2.3(3)
N4 C22 C23 C24 -177.97(16)
C28 C23 C24 C25 -0.7(3)
C22 C23 C24 C25 179.55(16)
C23 C24 C25 C26 0.7(3)
C24 C25 C26 C27 -0.6(3)
C25 C26 C27 C28 0.7(3)
V2 O8 C28 C27 172.99(14)
V2 O8 C28 C23 -8.5(3)
C26 C27 C28 O8 177.77(17)
C26 C27 C28 C23 -0.8(3)
C24 C23 C28 O8 -177.73(16)
C22 C23 C28 O8 2.0(3)
C24 C23 C28 C27 0.8(3)
C22 C23 C28 C27 -179.52(16)
O3W Li1 Li2 O5W 169.22(19)
O4W Li1 Li2 O5W 30.7(2)
O2W Li1 Li2 O5W -75.61(17)
O1W Li1 Li2 O5W 119.8(2)
O3W Li1 Li2 O6W -78.7(2)
O4W Li1 Li2 O6W 142.82(17)
O2W Li1 Li2 O6W 36.52(15)
O1W Li1 Li2 O6W -128.1(2)
O3W Li1 Li2 O7W 41.3(3)
O4W Li1 Li2 O7W -97.3(3)
O2W Li1 Li2 O7W 156.4(2)
O1W Li1 Li2 O7W -8.2(2)
O3W Li1 Li2 O1W 49.4(2)
O4W Li1 Li2 O1W -89.1(2)
O2W Li1 Li2 O1W 164.6(2)
O3W Li1 O1W Li2 -139.29(17)
O4W Li1 O1W Li2 99.7(2)
O2W Li1 O1W Li2 -17.0(3)
O5W Li2 O1W Li1 -67.4(3)
O6W Li2 O1W Li1 53.7(2)
O7W Li2 O1W Li1 173.96(16)
